data_5000163
loop_
_publ_author_name
'Pestana, Doris C.'
'Power, Philip P.'

_publ_section_title
;
 Synthesis and structure of diarylboryl-substituted hydrazines and
 diphosphanes: role of \d-oribital hybridization and \p-orbital
 overlap in N-N and P-P multiple-bond lengths
;
_journal_issue 3
_journal_name_full 'Inorganic Chemistry'
_journal_page_first 528
_journal_page_last 535
_journal_paper_doi 10.1021/ic00003a035
_journal_volume 30
_journal_year 1991
_chemical_formula_sum 'C12 H12 N2'
_space_group_IT_number 15
_symmetry_cell_setting monoclinic
_symmetry_space_group_name_Hall '-C 2yc'
_symmetry_space_group_name_H-M 'C 1 2/c 1'
_cell_angle_alpha 90
_cell_angle_beta 110.70(3)
_cell_angle_gamma 90
_cell_formula_units_Z 4
_cell_length_a 19.652(8)
_cell_length_b 7.353(2)
_cell_length_c 7.492(2)
_cod_original_sg_symbol_H-M 'C 2/c'
_cod_database_code 5000163

loop_
_symmetry_equiv_pos_site_id
_symmetry_equiv_pos_as_xyz
1 x,y,z
2 1/2+x,1/2+y,z
3 -x,y,1/2-z
4 1/2-x,1/2+y,1/2-z
5 -x,-y,-z
6 -1/2-x,-1/2-y,-z
7 x,-y,-1/2+z
8 -1/2+x,-1/2-y,-1/2+z

loop_
_atom_site_label
_atom_site_type_symbol
_atom_site_fract_x
_atom_site_fract_y
_atom_site_fract_z
N1 N -0.0377(2) 0.4018(4) 0.2249(4)
C1 C -0.0793(2) 0.3253(5) 0.0514(5)
C2 C -0.1546(2) 0.3552(6) -0.0191(5)
C3 C -0.1980(2) 0.2726(6) -0.1866(6)
C4 C -0.1682(2) 0.1571(6) -0.2856(5)
C5 C -0.0943(2) 0.1274(5) -0.2180(5)
C6 C -0.0494(2) 0.2110(5) -0.0499(5)
H1 H -0.056(2) 0.4925(68) 0.2650(51)
H2 H -0.17620 0.43220 0.04980
H3 H -0.24940 0.29600 -0.23580
H4 H -0.19860 0.09780 -0.40020
H5 H -0.07330 0.05000 -0.28800
H6 H 0.00200 0.18830 -0.00390
N1B N 0.0377(2) 0.4018(4) 0.2751(4)
C1B C 0.0793(2) 0.3253(5) 0.4486(5)
H1B H 0.056(2) 0.4925(68) 0.2350(51)
C2B C 0.1546(2) 0.3552(6) 0.5191(5)
C6B C 0.0494(2) 0.2110(5) 0.5499(5)
C3B C 0.1980(2) 0.2726(6) 0.6866(6)
H2B H 0.17620 0.43220 0.45020
C5B C 0.0943(2) 0.1274(5) 0.7180(5)
H6B H -0.00200 0.18830 0.50390
C4B C 0.1682(2) 0.1571(6) 0.7856(5)
H3B H 0.24940 0.29600 0.73580
H5B H 0.07330 0.05000 0.78800
H4B H 0.19860 0.09780 0.90020

loop_
_atom_type_symbol
_atom_type_radius_bond
C 0.68
H 0.23
N 0.68
